data_7119612
loop_
_publ_author_name
'Chakrabarty, Indradweep'
'Inamdar, Suleman M.'
'Akram, Manjur O.'
'Gade, Amol B.'
'Banerjee, Subhrashis'
'Bera, Saibal'
'Patil, Nitin T.'

_publ_section_title
;
 [3+2]-Annulation of platinum-bound azomethine ylides with distal C[double
 bond, length as m-dash]C bonds of N-allenamides.
;
_journal_issue 1
_journal_name_full 'Chemical communications (Cambridge, England)'
_journal_page_first 196
_journal_page_last 199
_journal_paper_doi 10.1039/c6cc07874e
_journal_volume 53
_journal_year 2016
_chemical_absolute_configuration unk
_chemical_formula_moiety '(C38 H32 N2 O2 S)'
_chemical_formula_sum 'C38 H32 N2 O2 S'
_chemical_formula_weight 580.72
_space_group_crystal_system orthorhombic
_space_group_IT_number 19
_space_group_name_Hall 'P 2ac 2ab'
_space_group_name_H-M_alt 'P 21 21 21'
_symmetry_space_group_name_Hall 'P 2ac 2ab'
_symmetry_space_group_name_H-M 'P 21 21 21'
_atom_sites_solution_primary iterative
_audit_creation_date 2016-08-22
_audit_creation_method
;
  Olex2 1.2-ac2
  (compiled Nov  7 2012 10:34:12, GUI svn.r4372)
;
_audit_update_record
;
2016-08-23 deposited with the CCDC.
2016-11-25 downloaded from the CCDC.
;
_cell_angle_alpha 90
_cell_angle_beta 90
_cell_angle_gamma 90
_cell_formula_units_Z 8
_cell_length_a 5.8561(3)
_cell_length_b 23.2600(9)
_cell_length_c 44.864(2)
_cell_measurement_reflns_used 3187
_cell_measurement_temperature 298(2)
_cell_measurement_theta_max 52.6010
_cell_measurement_theta_min 4.2800
_cell_volume 6111.1(5)
_computing_cell_refinement 'CrysAlisPro 1.171.38.43d (Rigaku OD, 2015)'
_computing_data_collection 'CrysAlisPro 1.171.38.43d (Rigaku OD, 2015)'
_computing_data_reduction 'CrysAlisPro 1.171.38.43d (Rigaku OD, 2015)'
_computing_molecular_graphics
;
O. V. Dolomanov, L. J. Bourhis, R. J. Gildea, J. A. K. Howard and H. Puschmann,
OLEX2: a complete structure solution, refinement and analysis program.
J. Appl. Cryst. (2009). 42, 339-341.
;
_computing_publication_material
;
O. V. Dolomanov, L. J. Bourhis, R. J. Gildea, J. A. K. Howard and H. Puschmann,
OLEX2: a complete structure solution, refinement and analysis program.
J. Appl. Cryst. (2009). 42, 339-341.
;
_computing_structure_refinement
;
olex2.refine (L.J. Bourhis, O.V. Dolomanov, R.J. Gildea, J.A.K. Howard,
H. Puschmann, in preparation, 2011)
;
_computing_structure_solution
;
olex2.solve (L.J. Bourhis, O.V. Dolomanov, R.J. Gildea, J.A.K. Howard,
H. Puschmann, in preparation, 2011)
;
_diffrn_ambient_temperature 298(2)
_diffrn_detector 'CCD plate'
_diffrn_detector_area_resol_mean 16.1640
_diffrn_detector_type Eos
_diffrn_measured_fraction_theta_full 0.9986
_diffrn_measured_fraction_theta_max 0.8745
_diffrn_measurement_details
;
List of Runs (angles in degrees, time in seconds):

  # Type    Start    End  Width  t~exp~   \w     \q     \k     \f   Frames
#--------------------------------------------------------------------------
  1  \w     28.00 126.00   1.00   28.13    --   54.00  37.00   0.00   98
  2  \w    100.00 144.00   1.00   28.13    --  108.00 111.00 -30.00   44
  3  \w    104.00 133.00   1.00   28.13    --  108.00 111.00-120.00   29
  4  \w    120.00 172.00   1.00   28.13    --  108.00  37.00  60.00   52
  5  \w     49.00  87.00   1.00   28.13    --  108.00-111.00-150.00   38
  6  \w     36.00 108.00   1.00   28.13    --  108.00-111.00-180.00   72
  7  \w     39.00 134.00   1.00   28.13    --  108.00 -37.00-120.00   95
  8  \w     31.00  95.00   1.00   28.13    --   54.00-125.00  90.00   64
  9  \w     25.00  55.00   1.00   28.13    --   54.00-125.00 -60.00   30
 10  \w    -39.00  17.00   1.00   28.13    --    0.00 -37.00 120.00   56
 11  \w     11.00  37.00   1.00   28.13    --    0.00  77.00-120.00   26
;
_diffrn_measurement_device 'four-circle diffractometer'
_diffrn_measurement_device_type 'SuperNova, Dual, Cu at zero, Eos'
_diffrn_measurement_method '\w scans'
_diffrn_orient_matrix_type 'CrysAlisPro convention (1999,Acta A55,543-557)'
_diffrn_orient_matrix_UB_11 0.0715797000
_diffrn_orient_matrix_UB_12 -0.0221975000
_diffrn_orient_matrix_UB_13 0.0309617000
_diffrn_orient_matrix_UB_21 -0.1388284000
_diffrn_orient_matrix_UB_22 0.0484985000
_diffrn_orient_matrix_UB_23 0.0148190000
_diffrn_orient_matrix_UB_31 -0.2116359000
_diffrn_orient_matrix_UB_32 -0.0392867000
_diffrn_orient_matrix_UB_33 0.0007709000
_diffrn_radiation_monochromator mirror
_diffrn_radiation_probe x-ray
_diffrn_radiation_type 'Cu K\a'
_diffrn_radiation_wavelength 1.54184
_diffrn_reflns_av_R_equivalents 0.0324
_diffrn_reflns_av_unetI/netI 0.0568
_diffrn_reflns_limit_h_max 4
_diffrn_reflns_limit_h_min -6
_diffrn_reflns_limit_k_max 25
_diffrn_reflns_limit_k_min -28
_diffrn_reflns_limit_l_max 51
_diffrn_reflns_limit_l_min -54
_diffrn_reflns_number 16067
_diffrn_reflns_theta_full 70.8981
_diffrn_reflns_theta_max 70.90
_diffrn_reflns_theta_min 3.51
_diffrn_source 'micro-focus sealed X-ray tube'
_diffrn_source_type 'SuperNova (Cu) X-ray Source'
_exptl_absorpt_coefficient_mu 1.225
_exptl_absorpt_correction_T_max 0.783
_exptl_absorpt_correction_T_min 0.783
_exptl_absorpt_correction_type multi-scan
_exptl_absorpt_process_details
;
CrysAlisPro 1.171.38.43d (Rigaku Oxford Diffraction, 2015)
Empirical absorption correction using spherical harmonics,
 implemented in SCALE3 ABSPACK scaling algorithm.
;
_exptl_crystal_colour colorless
_exptl_crystal_density_diffrn 1.2624
_exptl_crystal_description needle
_exptl_crystal_F_000 2448.0
_exptl_crystal_size_max 0.2
_exptl_crystal_size_mid 0.2
_exptl_crystal_size_min 0.2
_refine_diff_density_max 0.2337
_refine_diff_density_min -0.3382
_refine_diff_density_rms 0.0554
_refine_ls_abs_structure_details 'Flack, H. D. (1983). Acta Cryst. A39, 876-881.'
_refine_ls_abs_structure_Flack 0.78(2)
_refine_ls_d_res_high 0.8158
_refine_ls_d_res_low 12.5791
_refine_ls_goodness_of_fit_ref 1.0560
_refine_ls_hydrogen_treatment mixed
_refine_ls_matrix_type full
_refine_ls_number_constraints 118
_refine_ls_number_parameters 778
_refine_ls_number_reflns 10301
_refine_ls_number_restraints 0
_refine_ls_restrained_S_all 1.0560
_refine_ls_R_factor_all 0.0947
_refine_ls_R_factor_gt 0.0585
_refine_ls_shift/su_max 0.0718
_refine_ls_shift/su_mean 0.0018
_refine_ls_structure_factor_coef Fsqd
_refine_ls_weighting_details 'w=1/[\s^2^(Fo^2^)+(0.0680P)^2^+0.1283P] where P=(Fo^2^+2Fc^2^)/3'
_refine_ls_weighting_scheme calc
_refine_ls_wR_factor_ref 0.1611
_reflns_Friedel_coverage 0.739
_reflns_limit_h_max 6
_reflns_limit_h_min -6
_reflns_limit_k_max 28
_reflns_limit_k_min -28
_reflns_limit_l_max 54
_reflns_limit_l_min -53
_reflns_number_gt 6783
_reflns_number_total 11780
_reflns_threshold_expression I>=2u(I)
_cod_data_source_file c6cc07874e2.cif
_cod_data_source_block INDRA2
_cod_original_cell_volume 6111.0(5)
_cod_database_code 7119612
_chemical_oxdiff_formula 'C10 H10 N10 O10 S10'
_reflns_odcompleteness_completeness 99.86
_reflns_odcompleteness_iscentric 1
_reflns_odcompleteness_theta 66.97
_olex2_refinement_description
;
1. Fixed Uiso
 At 1.2 times of:
  H1g of C1g, H19 of C19, H72 of C72, H71 of C71, H12 of C12, H58 of C58, H38
  of C38, H59 of C59, {H17a,H17b} of C17, H32 of C32, H46 of C46, H79 of C79,
  H78 of C78, H54 of C54, H31 of C31, H55 of C55, H37 of C37, H6 of C6, H26 of
  C26, H3 of C3, H4 of C4, {H52a,H52b} of C52, H11 of C11, H74 of C74, H5 of C5,
   H48 of C48, H81 of C81, H15 of C15, H40 of C40, H82 of C82, H21 of C21, H14
  of C14, H25 of C25, H75 of C75, H41 of C41, H23 of C23, H66 of C66, H24 of
  C24, H47 of C47, H64 of C64, H22 of C22, H45 of C45, H60 of C60, {H83a,H83b,
  H83c} of C83, H8 of C8, H1a of C1a, H1b of C1b, H1c of C1c, H1d of C1d, H1e
  of C1e, H1f of C1f
 At 1.5 times of:
  {H16a,H16b,H16c} of C16, {H76a,H76b,H76c} of C76, {H42a,H42b,H42c} of C42
2.a Ternary CH refined with riding coordinates:
 C54(H54), C19(H19)
2.b Secondary CH2 refined with riding coordinates:
 C52(H52a,H52b), C17(H17a,H17b)
2.c Aromatic/amide H refined with riding coordinates:
 C31(H31), C55(H55), C37(H37), C6(H6), C26(H26), C3(H3), C4(H4), C11(H11),
 C74(H74), C5(H5), C48(H48), C81(H81), C15(H15), C40(H40), C72(H72), C71(H71),
 C12(H12), C58(H58), C38(H38), C59(H59), C32(H32), C46(H46), C79(H79), C78(H78),
  C82(H82), C21(H21), C14(H14), C25(H25), C75(H75), C41(H41), C23(H23),
 C66(H66), C24(H24), C47(H47), C64(H64), C22(H22), C45(H45), C60(H60), C8(H8),
 C1a(H1a), C1b(H1b), C1c(H1c), C1d(H1d), C1e(H1e), C1f(H1f), C1g(H1g)
2.d Idealised Me refined as rotating group:
 C16(H16a,H16b,H16c), C76(H76a,H76b,H76c), C42(H42a,H42b,H42c), C83(H83a,H83b,
 H83c)
;
_oxdiff_exptl_absorpt_empirical_details
;
Empirical correction (ABSPACK) includes:
- Absorption correction using spherical harmonics
- Frame scaling
;
_oxdiff_exptl_absorpt_empirical_full_max 1.338
_oxdiff_exptl_absorpt_empirical_full_min 0.648

loop_
_space_group_symop_id
_space_group_symop_operation_xyz
1 x,y,z
2 x+1/2,-y+1/2,-z
3 -x,y+1/2,-z+1/2
4 -x+1/2,-y,z+1/2

loop_
_atom_site_label
_atom_site_type_symbol
_atom_site_fract_x
_atom_site_fract_y
_atom_site_fract_z
_atom_site_U_iso_or_equiv
_atom_site_adp_type
_atom_site_occupancy
_atom_site_refinement_flags_posn
S33 S -0.4492(2) 0.63553(5) 0.47481(3) 0.0745(3) Uani 1.000000 .
S61 S 0.0198(2) 0.68828(6) 0.81266(3) 0.0802(4) Uani 1.000000 .
N27 N -0.3203(6) 0.58479(14) 0.49473(8) 0.0635(9) Uani 1.000000 .
N43 N 0.5774(6) 0.81844(14) 0.71942(8) 0.0673(10) Uani 1.000000 .
O35 O -0.5126(6) 0.67940(12) 0.49551(7) 0.0839(9) Uani 1.000000 .
N8 N 0.0887(5) 0.41042(12) 0.47815(7) 0.0552(8) Uani 1.000000 .
C65 C 0.3939(9) 0.86113(19) 0.76420(11) 0.0732(13) Uani 1.000000 .
C1 C 0.3588(7) 0.39970(16) 0.51374(9) 0.0529(9) Uani 1.000000 .
C2 C 0.3723(6) 0.35160(14) 0.49301(8) 0.0501(9) Uani 1.000000 .
C7 C 0.1992(6) 0.35970(15) 0.47142(8) 0.0519(9) Uani 1.000000 .
C49 C 0.8665(8) 0.83010(19) 0.68699(10) 0.0675(11) Uani 1.000000 .
C54 C 0.3742(8) 0.81997(18) 0.73813(10) 0.0662(11) Uani 1.000000 .
H54 H 0.2404(8) 0.82985(18) 0.72604(10) 0.0795(14) Uiso 1.000000 R
O63 O -0.0246(7) 0.62924(14) 0.81968(8) 0.0995(12) Uani 1.000000 .
C77 C 0.2105(9) 0.7162(2) 0.83879(10) 0.0725(13) Uani 1.000000 .
C31 C -0.0038(8) 0.62997(19) 0.52160(11) 0.0786(13) Uani 1.000000 .
H31 H 0.0637(8) 0.63978(19) 0.50354(11) 0.0943(16) Uiso 1.000000 R
C51 C 0.6636(8) 0.76538(18) 0.71333(9) 0.0612(10) Uani 1.000000 .
C10 C 0.5022(7) 0.41021(16) 0.53985(8) 0.0548(9) Uani 1.000000 .
C28 C -0.2050(7) 0.60114(16) 0.52177(10) 0.0580(10) Uani 1.000000 .
C44 C 0.6964(9) 0.8592(2) 0.70352(10) 0.0733(12) Uani 1.000000 .
C55 C 0.2058(8) 0.74169(19) 0.76778(10) 0.0659(11) Uani 1.000000 .
H55 H 0.1153(8) 0.77168(19) 0.77474(10) 0.0791(14) Uiso 1.000000 R
C37 C -0.1244(9) 0.71178(19) 0.45824(11) 0.0769(14) Uani 1.000000 .
H37 H -0.1577(9) 0.73060(19) 0.47601(11) 0.0923(16) Uiso 1.000000 R
C6 C 0.1634(8) 0.32195(17) 0.44781(9) 0.0636(11) Uani 1.000000 .
H6 H 0.0485(8) 0.32841(17) 0.43390(9) 0.0764(13) Uiso 1.000000 R
C9 C 0.1840(7) 0.43360(16) 0.50335(8) 0.0534(9) Uani 1.000000 .
C26 C -0.2733(7) 0.53260(16) 0.48026(10) 0.0592(10) Uani 1.000000 .
H26 H -0.3643(7) 0.52513(16) 0.46371(10) 0.0710(12) Uiso 1.000000 R
N56 N 0.1577(7) 0.68754(15) 0.78012(8) 0.0684(10) Uani 1.000000 .
O34 O -0.6204(6) 0.60601(14) 0.45767(8) 0.0955(11) Uani 1.000000 .
C3 C 0.5073(7) 0.30241(15) 0.49048(9) 0.0586(10) Uani 1.000000 .
H3 H 0.6194(7) 0.29466(15) 0.50460(9) 0.0704(12) Uiso 1.000000 R
O62 O -0.1625(6) 0.72848(17) 0.80932(8) 0.0996(12) Uani 1.000000 .
C50 C 0.8429(7) 0.76919(18) 0.69337(9) 0.0621(11) Uani 1.000000 .
C4 C 0.4733(8) 0.26539(16) 0.46691(9) 0.0637(11) Uani 1.000000 .
H4 H 0.5661(8) 0.23315(16) 0.46502(9) 0.0765(13) Uiso 1.000000 R
C52 C 0.5377(8) 0.72141(17) 0.73101(9) 0.0673(12) Uani 1.000000 .
H52a H 0.4654(8) 0.69334(17) 0.71810(9) 0.0808(14) Uiso 1.000000 R
H52b H 0.6389(8) 0.70166(17) 0.74472(9) 0.0808(14) Uiso 1.000000 R
C18 C -0.1208(6) 0.49237(16) 0.48631(9) 0.0533(9) Uani 1.000000 .
C57 C 0.2734(8) 0.63676(19) 0.77083(9) 0.0637(11) Uani 1.000000 .
C36 C -0.2424(8) 0.66330(19) 0.45017(10) 0.0681(12) Uani 1.000000 .
C11 C 0.7150(8) 0.38457(19) 0.54336(10) 0.0672(11) Uani 1.000000 .
H11 H 0.7682(8) 0.35995(19) 0.52858(10) 0.0807(14) Uiso 1.000000 R
C53 C 0.3617(7) 0.75641(17) 0.74761(9) 0.0600(10) Uani 1.000000 .
C74 C 1.0149(11) 0.6198(2) 0.66989(14) 0.1021(18) Uani 1.000000 .
H74 H 0.9547(11) 0.5828(2) 0.67108(14) 0.122(2) Uiso 1.000000 R
C5 C 0.3024(8) 0.27528(18) 0.44581(10) 0.0676(12) Uani 1.000000 .
H5 H 0.2834(8) 0.24954(18) 0.43014(10) 0.0811(14) Uiso 1.000000 R
C48 C 1.0099(10) 0.8643(2) 0.66916(11) 0.0871(15) Uani 1.000000 .
H48 H 1.1229(10) 0.8476(2) 0.65744(11) 0.1045(18) Uiso 1.000000 R
C20 C -0.1101(8) 0.44897(17) 0.43389(10) 0.0624(11) Uani 1.000000 .
C81 C 0.3813(11) 0.7970(2) 0.86270(12) 0.0950(17) Uani 1.000000 .
H81 H 0.3860(11) 0.8365(2) 0.86593(12) 0.114(2) Uiso 1.000000 R
C16 C 0.9317(9) 0.4432(3) 0.61725(10) 0.0931(17) Uani 1.000000 .
H16a H 0.944(6) 0.4095(6) 0.6295(5) 0.140(2) Uiso 1.000000 GR
H16b H 1.081(2) 0.4542(17) 0.61045(10) 0.140(2) Uiso 1.000000 GR
H16c H 0.866(4) 0.4740(12) 0.6286(5) 0.140(2) Uiso 1.000000 GR
C70 C 0.9736(8) 0.72135(19) 0.68092(9) 0.0650(11) Uani 1.000000 .
C15 C 0.4353(8) 0.4460(2) 0.56293(10) 0.0781(13) Uani 1.000000 .
H15 H 0.2939(8) 0.4640(2) 0.56179(10) 0.0937(16) Uiso 1.000000 R
C40 C -0.0262(13) 0.6570(3) 0.40557(12) 0.1007(19) Uani 1.000000 .
H40 H 0.0070(13) 0.6382(3) 0.38778(12) 0.121(2) Uiso 1.000000 R
C73 C 1.2220(9) 0.6277(3) 0.65680(11) 0.0840(15) Uani 1.000000 .
C19 C -0.1158(7) 0.43839(15) 0.46719(9) 0.0555(10) Uani 1.000000 .
H19 H -0.2487(7) 0.41454(15) 0.47201(9) 0.0666(12) Uiso 1.000000 R
C72 C 1.3008(10) 0.6829(3) 0.65545(13) 0.0972(17) Uani 1.000000 .
H72 H 1.4396(10) 0.6899(3) 0.64605(13) 0.117(2) Uiso 1.000000 R
C71 C 1.1828(9) 0.7288(2) 0.66749(12) 0.0887(16) Uani 1.000000 .
H71 H 1.2459(9) 0.7655(2) 0.66649(12) 0.1064(19) Uiso 1.000000 R
C12 C 0.8496(8) 0.3945(2) 0.56802(10) 0.0742(13) Uani 1.000000 .
H12 H 0.9908(8) 0.3764(2) 0.56941(10) 0.0890(15) Uiso 1.000000 R
C58 C 0.4728(10) 0.6192(2) 0.78374(11) 0.0833(14) Uani 1.000000 .
H58 H 0.5348(10) 0.6403(2) 0.79939(11) 0.1000(17) Uiso 1.000000 R
C38 C 0.0437(11) 0.7321(2) 0.43970(11) 0.0859(15) Uani 1.000000 .
H38 H 0.1249(11) 0.7648(2) 0.44522(11) 0.1030(18) Uiso 1.000000 R
C59 C 0.5821(13) 0.5708(3) 0.77376(14) 0.113(2) Uani 1.000000 .
H59 H 0.7179(13) 0.5589(3) 0.78258(14) 0.135(3) Uiso 1.000000 R
C17 C 0.0637(7) 0.48916(16) 0.51025(9) 0.0622(11) Uani 1.000000 .
H17a H -0.0030(7) 0.48835(16) 0.53004(9) 0.0746(13) Uiso 1.000000 R
H17b H 0.1675(7) 0.52154(16) 0.50885(9) 0.0746(13) Uiso 1.000000 R
C32 C 0.1015(12) 0.6448(2) 0.54790(16) 0.108(2) Uani 1.000000 .
H32 H 0.2384(12) 0.6651(2) 0.54754(16) 0.130(2) Uiso 1.000000 R
C80 C 0.5310(10) 0.7620(2) 0.87761(11) 0.0845(14) Uani 1.000000 .
C39 C 0.0954(11) 0.7053(3) 0.41306(12) 0.0939(17) Uani 1.000000 .
C46 C 0.8128(13) 0.9500(2) 0.68559(14) 0.109(2) Uani 1.000000 .
H46 H 0.7989(13) 0.9898(2) 0.68472(14) 0.131(2) Uiso 1.000000 R
C79 C 0.5168(11) 0.7044(2) 0.87314(10) 0.0894(16) Uani 1.000000 .
H79 H 0.6172(11) 0.6802(2) 0.88321(10) 0.1073(19) Uiso 1.000000 R
C78 C 0.3571(11) 0.6805(2) 0.85400(10) 0.0838(15) Uani 1.000000 .
H78 H 0.3491(11) 0.6409(2) 0.85147(10) 0.1005(18) Uiso 1.000000 R
C82 C 0.2254(11) 0.7749(2) 0.84319(11) 0.0889(16) Uani 1.000000 .
H82 H 0.1286(11) 0.7994(2) 0.83279(11) 0.1067(19) Uiso 1.000000 R
C13 C 0.7807(8) 0.4304(2) 0.59067(10) 0.0674(12) Uani 1.000000 .
C21 C -0.2872(10) 0.4297(2) 0.41628(12) 0.0893(16) Uani 1.000000 .
H21 H -0.4086(10) 0.4096(2) 0.42467(12) 0.107(2) Uiso 1.000000 R
C14 C 0.5708(9) 0.4557(2) 0.58749(11) 0.0834(15) Uani 1.000000 .
H14 H 0.5184(9) 0.4802(2) 0.60237(11) 0.1001(18) Uiso 1.000000 R
C25 C 0.0652(10) 0.4791(2) 0.42118(11) 0.0875(15) Uani 1.000000 .
H25 H 0.1831(10) 0.4927(2) 0.43314(11) 0.1050(18) Uiso 1.000000 R
C75 C 0.8915(10) 0.6654(2) 0.68148(13) 0.0919(16) Uani 1.000000 .
H75 H 0.7491(10) 0.6584(2) 0.68990(13) 0.110(2) Uiso 1.000000 R
C41 C -0.1981(11) 0.6351(2) 0.42385(12) 0.0921(17) Uani 1.000000 .
H41 H -0.2801(11) 0.6025(2) 0.41842(12) 0.111(2) Uiso 1.000000 R
C23 C -0.1035(18) 0.4694(4) 0.37341(16) 0.137(3) Uani 1.000000 .
H23 H -0.0991(18) 0.4754(4) 0.35293(16) 0.165(4) Uiso 1.000000 R
C66 C 0.2197(11) 0.8980(2) 0.77094(15) 0.104(2) Uani 1.000000 .
H66 H 0.0914(11) 0.8995(2) 0.75876(15) 0.125(2) Uiso 1.000000 R
C24 C 0.0703(15) 0.4896(3) 0.39071(14) 0.118(2) Uani 1.000000 .
H24 H 0.1902(15) 0.5101(3) 0.38225(14) 0.141(3) Uiso 1.000000 R
C47 C 0.9796(13) 0.9231(2) 0.66940(14) 0.108(2) Uani 1.000000 .
H47 H 1.0775(13) 0.9456(2) 0.65799(14) 0.129(2) Uiso 1.000000 R
C64 C 0.1805(11) 0.6066(3) 0.74773(13) 0.106(2) Uani 1.000000 .
H64 H 0.0436(11) 0.6181(3) 0.73906(13) 0.127(2) Uiso 1.000000 R
C22 C -0.2819(16) 0.4408(3) 0.38543(16) 0.127(3) Uani 1.000000 .
H22 H -0.4013(16) 0.4285(3) 0.37334(16) 0.152(3) Uiso 1.000000 R
C76 C 1.3554(11) 0.5773(3) 0.64446(14) 0.118(2) Uani 1.000000 .
H76a H 1.462(6) 0.5640(14) 0.6592(5) 0.177(3) Uiso 1.000000 GR
H76b H 1.2520(14) 0.5468(8) 0.6394(10) 0.177(3) Uiso 1.000000 GR
H76c H 1.437(7) 0.5892(6) 0.6269(7) 0.177(3) Uiso 1.000000 GR
C45 C 0.6668(11) 0.9190(2) 0.70298(12) 0.0935(17) Uani 1.000000 .
H45 H 0.5524(11) 0.9368(2) 0.71402(12) 0.112(2) Uiso 1.000000 R
C42 C 0.2851(12) 0.7267(3) 0.39322(14) 0.126(2) Uani 1.000000 .
H42a H 0.275(5) 0.7082(17) 0.3741(4) 0.190(3) Uiso 1.000000 GR
H42b H 0.271(5) 0.7676(5) 0.3907(9) 0.190(3) Uiso 1.000000 GR
H42c H 0.4298(12) 0.718(2) 0.4022(6) 0.190(3) Uiso 1.000000 GR
C60 C 0.489(2) 0.5400(3) 0.7506(2) 0.145(3) Uani 1.000000 .
H60 H 0.559(2) 0.5065(3) 0.7438(2) 0.174(4) Uiso 1.000000 R
C83 C 0.7050(12) 0.7871(3) 0.89868(14) 0.126(2) Uani 1.000000 .
H83a H 0.8525(18) 0.7711(14) 0.8944(6) 0.151(3) Uiso 1.000000 GR
H83b H 0.710(5) 0.8281(4) 0.8962(7) 0.151(3) Uiso 1.000000 GR
H83c H 0.663(4) 0.7782(16) 0.91883(15) 0.151(3) Uiso 1.000000 GR
C8 C 0.2932(18) 0.5593(4) 0.73774(19) 0.147(3) Uani 1.000000 .
H8 H 0.2342(18) 0.5394(4) 0.72149(19) 0.176(4) Uiso 1.000000 R
C1a C 0.0067(16) 0.6302(3) 0.57418(15) 0.118(2) Uani 1.000000 .
H1a H 0.0769(16) 0.6404(3) 0.59200(15) 0.141(3) Uiso 1.000000 R
C1b C 0.425(2) 0.9319(4) 0.8125(2) 0.165(5) Uani 1.000000 .
H1b H 0.438(2) 0.9570(4) 0.8286(2) 0.198(6) Uiso 1.000000 R
C1c C 0.5857(11) 0.8594(3) 0.78221(12) 0.1001(18) Uani 1.000000 .
H1c H 0.7047(11) 0.8343(3) 0.77784(12) 0.120(2) Uiso 1.000000 R
C1d C 0.5995(17) 0.8955(4) 0.80689(16) 0.140(3) Uani 1.000000 .
H1d H 0.7267(17) 0.8945(4) 0.81929(16) 0.168(4) Uiso 1.000000 R
C1e C -0.3013(10) 0.5859(3) 0.54803(12) 0.0975(18) Uani 1.000000 .
H1e H -0.4391(10) 0.5660(3) 0.54839(12) 0.117(2) Uiso 1.000000 R
C1f C 0.2334(19) 0.9334(3) 0.7960(2) 0.152(4) Uani 1.000000 .
H1f H 0.1129(19) 0.9574(3) 0.8011(2) 0.182(5) Uiso 1.000000 R
C1g C -0.1921(14) 0.6003(4) 0.57433(14) 0.133(3) Uani 1.000000 .
H1g H -0.2562(14) 0.5894(4) 0.59243(14) 0.160(3) Uiso 1.000000 R

loop_
_atom_site_aniso_label
_atom_site_aniso_U_11
_atom_site_aniso_U_22
_atom_site_aniso_U_33
_atom_site_aniso_U_12
_atom_site_aniso_U_13
_atom_site_aniso_U_23
S33 0.0752(7) 0.0621(6) 0.0861(8) 0.0192(6) -0.0147(7) -0.0041(6)
S61 0.0834(8) 0.0894(8) 0.0678(7) -0.0078(7) 0.0206(7) 0.0021(6)
N27 0.068(2) 0.0518(18) 0.071(2) 0.0150(17) -0.012(2) -0.0024(16)
N43 0.083(2) 0.059(2) 0.061(2) -0.002(2) 0.018(2) 0.0073(17)
O35 0.087(2) 0.0676(17) 0.097(2) 0.0263(18) 0.004(2) -0.0144(17)
N8 0.0614(19) 0.0466(16) 0.0577(19) 0.0079(15) -0.0095(17) -0.0017(15)
C65 0.086(3) 0.056(2) 0.077(3) -0.002(3) 0.018(3) -0.001(2)
C1 0.053(2) 0.052(2) 0.053(2) 0.0017(18) -0.0036(19) 0.0035(17)
C2 0.052(2) 0.0441(19) 0.054(2) 0.0001(17) 0.0040(18) 0.0048(17)
C7 0.054(2) 0.0477(19) 0.054(2) -0.0041(18) -0.0052(19) 0.0051(18)
C49 0.075(3) 0.070(3) 0.057(2) -0.010(2) 0.005(2) 0.008(2)
C54 0.070(3) 0.065(3) 0.064(3) 0.002(2) 0.007(2) 0.005(2)
O63 0.120(3) 0.092(2) 0.086(2) -0.037(2) 0.026(2) 0.0135(19)
C77 0.094(3) 0.068(3) 0.055(3) 0.007(3) 0.012(3) -0.002(2)
C31 0.072(3) 0.083(3) 0.081(3) -0.015(3) -0.007(3) 0.014(3)
C51 0.070(3) 0.059(2) 0.055(2) -0.004(2) 0.003(2) 0.004(2)
C10 0.057(2) 0.055(2) 0.052(2) -0.0047(19) -0.001(2) -0.0002(17)
C28 0.062(2) 0.049(2) 0.063(3) 0.0065(19) 0.002(2) -0.0012(19)
C44 0.089(3) 0.067(3) 0.064(3) -0.007(3) 0.005(3) 0.009(2)
C55 0.073(3) 0.061(3) 0.063(3) -0.003(2) 0.006(2) -0.003(2)
C37 0.106(4) 0.057(2) 0.068(3) 0.012(3) -0.002(3) -0.002(2)
C6 0.073(3) 0.054(2) 0.064(3) 0.004(2) -0.013(2) -0.001(2)
C9 0.057(2) 0.052(2) 0.051(2) -0.0003(19) -0.002(2) -0.0028(18)
C26 0.055(2) 0.055(2) 0.068(3) -0.0012(19) -0.002(2) -0.001(2)
N56 0.080(2) 0.067(2) 0.058(2) -0.005(2) 0.016(2) -0.0003(18)
O34 0.085(2) 0.082(2) 0.120(3) 0.0139(19) -0.035(2) -0.011(2)
C3 0.054(2) 0.056(2) 0.066(2) 0.002(2) -0.004(2) 0.0046(19)
O62 0.075(2) 0.126(3) 0.098(3) 0.020(2) 0.024(2) 0.005(2)
C50 0.064(3) 0.068(3) 0.055(2) -0.002(2) 0.006(2) 0.005(2)
C4 0.066(3) 0.053(2) 0.072(3) 0.005(2) -0.001(2) -0.003(2)
C52 0.075(3) 0.061(2) 0.066(3) 0.001(2) 0.014(2) 0.006(2)
C18 0.049(2) 0.050(2) 0.060(2) 0.0026(18) -0.0040(19) -0.0003(18)
C57 0.072(3) 0.062(3) 0.057(2) -0.013(2) 0.008(2) -0.002(2)
C36 0.082(3) 0.060(3) 0.062(3) 0.017(2) -0.009(2) 0.004(2)
C11 0.067(3) 0.067(3) 0.067(3) 0.009(2) -0.013(2) -0.006(2)
C53 0.065(3) 0.058(2) 0.057(2) -0.004(2) 0.001(2) 0.0020(19)
C74 0.094(4) 0.080(3) 0.132(5) 0.006(3) 0.027(4) -0.006(3)
C5 0.083(3) 0.057(2) 0.063(3) 0.003(2) -0.006(2) -0.011(2)
C48 0.093(4) 0.089(3) 0.079(3) -0.017(3) 0.007(3) 0.013(3)
C20 0.067(3) 0.057(2) 0.063(3) 0.011(2) -0.010(2) -0.003(2)
C81 0.129(5) 0.075(3) 0.081(4) 0.009(4) -0.008(4) 0.001(3)
C16 0.084(3) 0.136(5) 0.060(3) -0.008(4) -0.015(3) -0.013(3)
C70 0.070(3) 0.075(3) 0.049(2) -0.001(2) -0.002(2) 0.002(2)
C15 0.066(3) 0.093(3) 0.076(3) 0.016(3) -0.012(3) -0.021(3)
C40 0.141(5) 0.093(4) 0.068(3) 0.031(4) 0.001(4) -0.004(3)
C73 0.079(3) 0.105(4) 0.067(3) 0.019(3) 0.001(3) -0.015(3)
C19 0.057(2) 0.048(2) 0.061(2) 0.0019(18) -0.006(2) 0.0007(18)
C72 0.075(3) 0.120(5) 0.097(4) 0.006(4) 0.023(3) -0.002(4)
C71 0.075(3) 0.094(4) 0.097(4) -0.007(3) 0.017(3) -0.000(3)
C12 0.072(3) 0.078(3) 0.073(3) 0.006(3) -0.020(3) 0.003(2)
C58 0.091(3) 0.091(4) 0.067(3) -0.001(3) 0.007(3) 0.002(3)
C38 0.107(4) 0.068(3) 0.083(3) 0.016(3) 0.001(3) 0.001(3)
C59 0.136(6) 0.107(4) 0.094(4) 0.045(4) 0.026(4) 0.028(4)
C17 0.064(2) 0.053(2) 0.070(3) 0.007(2) -0.012(2) -0.005(2)
C32 0.126(5) 0.076(3) 0.121(5) -0.026(3) -0.055(5) 0.016(3)
C80 0.096(4) 0.097(4) 0.061(3) -0.005(3) 0.012(3) 0.000(3)
C39 0.114(5) 0.090(4) 0.078(4) 0.039(4) 0.006(4) 0.016(3)
C46 0.143(6) 0.064(3) 0.120(5) -0.012(4) 0.020(5) 0.022(3)
C79 0.108(4) 0.104(4) 0.057(3) 0.025(4) 0.009(3) 0.015(3)
C78 0.121(4) 0.072(3) 0.059(3) 0.014(3) 0.019(3) 0.008(2)
C82 0.119(4) 0.077(3) 0.071(3) 0.015(3) -0.004(3) 0.001(3)
C13 0.069(3) 0.079(3) 0.054(2) -0.012(2) -0.009(2) 0.000(2)
C21 0.095(4) 0.086(3) 0.087(4) 0.026(3) -0.035(3) -0.017(3)
C14 0.077(3) 0.108(4) 0.065(3) 0.002(3) -0.006(3) -0.032(3)
C25 0.099(4) 0.097(4) 0.066(3) 0.007(3) 0.001(3) 0.015(3)
C75 0.082(3) 0.075(3) 0.119(5) 0.000(3) 0.035(3) -0.001(3)
C41 0.130(5) 0.074(3) 0.073(3) 0.019(4) -0.016(4) -0.007(3)
C23 0.191(9) 0.147(7) 0.074(4) 0.096(7) -0.020(6) -0.003(4)
C66 0.111(4) 0.066(3) 0.136(5) -0.001(3) 0.055(4) -0.003(3)
C24 0.154(7) 0.114(5) 0.085(4) 0.041(5) 0.025(5) 0.030(4)
C47 0.131(5) 0.083(4) 0.108(5) -0.027(4) 0.012(5) 0.028(3)
C64 0.111(5) 0.112(4) 0.095(4) -0.013(4) -0.004(4) -0.038(4)
C22 0.154(7) 0.136(6) 0.091(5) 0.065(6) -0.059(5) -0.035(4)
C76 0.113(5) 0.129(5) 0.113(5) 0.032(4) 0.007(4) -0.032(4)
C45 0.121(5) 0.061(3) 0.099(4) -0.006(3) 0.012(4) 0.006(3)
C42 0.136(6) 0.136(5) 0.107(5) 0.031(5) 0.025(5) 0.024(4)
C60 0.234(10) 0.066(3) 0.135(7) 0.015(6) 0.063(8) -0.008(4)
C83 0.111(5) 0.165(6) 0.103(5) -0.017(5) 0.006(4) -0.002(5)
C8 0.184(9) 0.118(6) 0.139(7) -0.029(6) 0.013(7) -0.062(5)
C1a 0.160(7) 0.110(5) 0.083(4) 0.019(5) -0.043(5) -0.016(4)
C1b 0.258(13) 0.100(6) 0.139(8) -0.071(8) 0.114(9) -0.042(5)
C1c 0.109(4) 0.107(4) 0.085(4) -0.013(4) -0.001(4) -0.023(3)
C1d 0.170(8) 0.160(7) 0.091(5) -0.069(7) 0.018(5) -0.029(5)
C1e 0.077(3) 0.133(5) 0.083(4) -0.007(3) 0.007(3) 0.033(4)
C1f 0.191(10) 0.077(4) 0.188(10) -0.016(6) 0.110(8) -0.039(6)
C1g 0.124(6) 0.207(8) 0.068(4) 0.022(6) 0.005(4) 0.020(5)

loop_
_atom_type_symbol
_atom_type_scat_dispersion_real
_atom_type_scat_dispersion_imag
_atom_type_scat_source
_atom_type_scat_dispersion_source
H 0.00000 0.00000 'International Tables Volume C Table 6.1.1.4 (pp. 500-502)' 'Henke, Gullikson and Davis, At. Data and Nucl. Data Tables, 1993, 54, 2'
C 0.01920 0.00962 'International Tables Volume C Table 6.1.1.4 (pp. 500-502)' 'Henke, Gullikson and Davis, At. Data and Nucl. Data Tables, 1993, 54, 2'
S 0.33537 0.55136 'International Tables Volume C Table 6.1.1.4 (pp. 500-502)' 'Henke, Gullikson and Davis, At. Data and Nucl. Data Tables, 1993, 54, 2'
O 0.05239 0.03377 'International Tables Volume C Table 6.1.1.4 (pp. 500-502)' 'Henke, Gullikson and Davis, At. Data and Nucl. Data Tables, 1993, 54, 2'
N 0.03256 0.01839 'International Tables Volume C Table 6.1.1.4 (pp. 500-502)' 'Henke, Gullikson and Davis, At. Data and Nucl. Data Tables, 1993, 54, 2'

loop_
_geom_angle_atom_site_label_1
_geom_angle_atom_site_label_2
_geom_angle_atom_site_label_3
_geom_angle
O35 S33 N27 106.02(19)
O34 S33 N27 105.37(19)
O34 S33 O35 120.5(2)
C36 S33 N27 106.6(2)
C36 S33 O35 108.9(2)
C36 S33 O34 108.6(2)
C77 S61 O63 109.0(2)
N56 S61 O63 105.7(2)
N56 S61 C77 106.4(2)
O62 S61 O63 121.0(3)
O62 S61 C77 107.8(2)
O62 S61 N56 106.1(2)
C28 N27 S33 118.6(3)
C26 N27 S33 117.0(3)
C26 N27 C28 121.7(3)
C51 N43 C54 116.1(3)
C44 N43 C54 134.1(4)
C44 N43 C51 109.4(4)
C9 N8 C7 109.0(3)
C19 N8 C7 134.2(3)
C19 N8 C9 116.1(3)
C66 C65 C54 120.7(5)
C1c C65 C54 119.6(5)
C1c C65 C66 119.7(5)
C10 C1 C2 127.5(3)
C9 C1 C2 105.3(3)
C9 C1 C10 127.2(4)
C7 C2 C1 107.2(3)
C3 C2 C1 135.4(4)
C3 C2 C7 117.4(4)
C2 C7 N8 107.5(3)
C6 C7 N8 129.5(4)
C6 C7 C2 123.0(4)
C50 C49 C44 107.2(4)
C48 C49 C44 116.7(4)
C48 C49 C50 136.1(5)
C65 C54 N43 113.4(4)
C53 C54 N43 100.0(3)
C53 C54 C65 113.4(4)
C78 C77 S61 120.6(4)
C82 C77 S61 120.2(4)
C82 C77 C78 119.1(5)
C32 C31 C28 120.6(5)
C50 C51 N43 110.7(4)
C52 C51 N43 109.4(4)
C52 C51 C50 139.9(4)
C11 C10 C1 122.3(4)
C15 C10 C1 122.5(4)
C15 C10 C11 115.3(4)
C31 C28 N27 122.2(4)
C1e C28 N27 118.0(4)
C1e C28 C31 119.8(5)
C49 C44 N43 107.4(4)
C45 C44 N43 129.0(5)
C45 C44 C49 123.5(5)
C53 C55 N56 129.6(4)
C38 C37 C36 119.0(5)
C5 C6 C7 117.6(4)
C1 C9 N8 110.9(3)
C17 C9 N8 108.5(3)
C17 C9 C1 140.6(4)
C18 C26 N27 130.5(4)
C55 N56 S61 115.6(3)
C57 N56 S61 119.7(3)
C57 N56 C55 122.2(4)
C4 C3 C2 119.5(4)
C51 C50 C49 105.2(4)
C70 C50 C49 128.2(4)
C70 C50 C51 126.6(4)
C5 C4 C3 121.4(4)
C53 C52 C51 103.3(3)
C19 C18 C26 118.8(4)
C17 C18 C26 131.1(4)
C17 C18 C19 110.1(3)
C58 C57 N56 122.1(4)
C64 C57 N56 117.3(5)
C64 C57 C58 120.6(5)
C37 C36 S33 118.8(4)
C41 C36 S33 119.6(4)
C41 C36 C37 121.6(5)
C12 C11 C10 122.1(4)
C55 C53 C54 117.9(4)
C52 C53 C54 110.4(3)
C52 C53 C55 131.7(4)
C75 C74 C73 121.5(5)
C4 C5 C6 121.0(4)
C47 C48 C49 118.6(6)
C21 C20 C19 119.7(5)
C25 C20 C19 120.7(4)
C25 C20 C21 119.5(5)
C82 C81 C80 121.1(5)
C71 C70 C50 122.5(5)
C75 C70 C50 121.7(4)
C75 C70 C71 115.8(5)
C14 C15 C10 122.3(4)
C41 C40 C39 121.9(5)
C72 C73 C74 116.6(5)
C76 C73 C74 120.8(6)
C76 C73 C72 122.5(5)
C18 C19 N8 101.3(3)
C20 C19 N8 112.9(3)
C20 C19 C18 115.0(3)
C71 C72 C73 122.7(5)
C72 C71 C70 121.2(5)
C13 C12 C11 121.8(4)
C59 C58 C57 120.4(5)
C39 C38 C37 121.7(6)
C60 C59 C58 119.4(7)
C18 C17 C9 103.2(3)
C1a C32 C31 120.2(6)
C79 C80 C81 118.4(6)
C83 C80 C81 120.5(5)
C83 C80 C79 121.1(6)
C38 C39 C40 117.9(6)
C42 C39 C40 120.5(6)
C42 C39 C38 121.6(6)
C45 C46 C47 120.6(5)
C78 C79 C80 121.9(5)
C79 C78 C77 119.1(5)
C81 C82 C77 120.4(5)
C12 C13 C16 122.0(4)
C14 C13 C16 121.4(4)
C14 C13 C12 116.6(4)
C22 C21 C20 119.1(7)
C13 C14 C15 122.0(4)
C24 C25 C20 121.1(6)
C70 C75 C74 122.1(5)
C40 C41 C36 117.9(5)
C22 C23 C24 121.4(7)
C1f C66 C65 120.4(8)
C23 C24 C25 118.9(7)
C46 C47 C48 123.3(6)
C8 C64 C57 118.2(7)
C23 C22 C21 120.0(7)
C46 C45 C44 117.2(6)
C8 C60 C59 118.8(7)
C60 C8 C64 122.5(8)
C1g C1a C32 119.2(6)
C1f C1b C1d 122.9(9)
C1d C1c C65 119.6(7)
C1c C1d C1b 118.9(9)
C1g C1e C28 119.1(6)
C1b C1f C66 118.5(9)
C1e C1g C1a 121.1(7)

loop_
_geom_bond_atom_site_label_1
_geom_bond_atom_site_label_2
_geom_bond_distance
S33 N27 1.661(3)
S33 O35 1.429(3)
S33 O34 1.438(3)
S33 C36 1.762(5)
S61 O63 1.433(3)
S61 C77 1.744(5)
S61 N56 1.668(3)
S61 O62 1.427(4)
N27 C28 1.440(5)
N27 C26 1.404(5)
N43 C54 1.457(5)
N43 C51 1.361(5)
N43 C44 1.375(5)
N8 C7 1.379(5)
N8 C9 1.372(5)
N8 C19 1.449(5)
C65 C54 1.516(6)
C65 C66 1.366(7)
C65 C1c 1.384(7)
C1 C2 1.457(5)
C1 C10 1.462(5)
C1 C9 1.373(5)
C2 C7 1.415(5)
C2 C3 1.395(5)
C7 C6 1.392(5)
C49 C44 1.414(6)
C49 C50 1.452(6)
C49 C48 1.406(6)
C54 C53 1.540(6)
C77 C78 1.375(7)
C77 C82 1.382(6)
C31 C28 1.356(6)
C31 C32 1.375(7)
C51 C50 1.383(6)
C51 C52 1.490(5)
C10 C11 1.390(6)
C10 C15 1.385(6)
C28 C1e 1.353(6)
C44 C45 1.403(6)
C55 N56 1.404(5)
C55 C53 1.330(6)
C37 C36 1.371(6)
C37 C38 1.373(7)
C6 C5 1.360(6)
C9 C17 1.504(5)
C26 C18 1.322(5)
N56 C57 1.424(5)
C3 C4 1.378(5)
C50 C70 1.462(6)
C4 C5 1.397(6)
C52 C53 1.510(6)
C18 C19 1.521(5)
C18 C17 1.525(5)
C57 C58 1.366(7)
C57 C64 1.365(6)
C36 C41 1.375(6)
C11 C12 1.378(6)
C74 C73 1.360(8)
C74 C75 1.386(7)
C48 C47 1.379(7)
C20 C19 1.514(5)
C20 C21 1.379(6)
C20 C25 1.367(7)
C81 C80 1.370(7)
C81 C82 1.366(7)
C16 C13 1.515(6)
C70 C71 1.376(7)
C70 C75 1.387(6)
C15 C14 1.377(6)
C40 C39 1.373(8)
C40 C41 1.394(8)
C73 C72 1.365(7)
C73 C76 1.513(7)
C72 C71 1.382(7)
C12 C13 1.376(6)
C58 C59 1.370(7)
C38 C39 1.381(7)
C59 C60 1.376(10)
C32 C1a 1.347(9)
C80 C79 1.359(7)
C80 C83 1.508(8)
C39 C42 1.508(8)
C46 C47 1.369(8)
C46 C45 1.364(7)
C79 C78 1.386(7)
C13 C14 1.370(7)
C21 C22 1.409(8)
C25 C24 1.389(7)
C23 C24 1.364(10)
C23 C22 1.351(11)
C66 C1f 1.396(9)
C64 C8 1.359(9)
C60 C8 1.361(11)
C1a C1g 1.355(9)
C1b C1d 1.352(12)
C1b C1f 1.345(14)
C1c C1d 1.392(8)
C1e C1g 1.383(8)
